data_4320015
loop_
_publ_author_name
'Franzpeter Emmenegger'
'Carl Wilhelm Schlaepfer'
'Helen Stoeckli-Evans'
'Michel Piccand'
'Henryk Piekarski'

_publ_section_title
;
 Chelate Effect in the Gas Phase. The Complexes of
 Ni(2,2,6,6-tetramethyl-3,5-heptanedionate)2 with Bidentate Ligands
;
_journal_name_full 'Inorganic Chemistry'
_journal_page_first 3884
_journal_page_last 3888
_journal_paper_doi 10.1021/ic0014540
_journal_volume 40
_journal_year 2001
_chemical_formula_sum 'C29 H56 N2 Ni O4'
_chemical_formula_weight 555.47
_chemical_name_systematic
; 
 ? 
;
_space_group_IT_number 14
_symmetry_cell_setting monoclinic
_symmetry_space_group_name_Hall '-P 2yn'
_symmetry_space_group_name_H-M 'P 1 21/n 1'
_atom_sites_solution_hydrogens geom
_atom_sites_solution_primary direct
_atom_sites_solution_secondary difmap
_audit_creation_method SHELXL-97
_cell_angle_alpha 90.00
_cell_angle_beta 91.380(7)
_cell_angle_gamma 90.00
_cell_formula_units_Z 4
_cell_length_a 10.0972(6)
_cell_length_b 19.0013(15)
_cell_length_c 17.2510(11)
_cell_measurement_reflns_used 5000
_cell_measurement_temperature 223(2)
_cell_measurement_theta_max 25.93
_cell_measurement_theta_min 2.14
_cell_volume 3308.8(4)
_computing_cell_refinement 'CELL (Stoe & Cie GmbH, Darmstadt, 1997)'
_computing_data_collection 'EXPOSE (Stoe & Cie GmbH, Darmstadt, 1997)'
_computing_data_reduction 'INTEGRATE (Stoe & Cie GmbH, Darmstadt, 1997)'
_computing_molecular_graphics 'PLATON/PLUTON (Spek, 1990)'
_computing_publication_material 'SHELXL-97 (Sheldrick, 1997)'
_computing_structure_refinement 'SHELXL-97 (Sheldrick, 1997)'
_computing_structure_solution 'SHELXS-97 (Sheldrick, 1990)'
_diffrn_ambient_temperature 223(2)
_diffrn_detector_area_resol_mean 0.81\%A
_diffrn_measured_fraction_theta_full 0.924
_diffrn_measured_fraction_theta_max 0.924
_diffrn_measurement_device_type 'STOE Image Plate Diffraction System'
_diffrn_measurement_method 'phi rotation scans'
_diffrn_radiation_monochromator graphite
_diffrn_radiation_source 'fine-focus sealed tube'
_diffrn_radiation_type MoK\a
_diffrn_radiation_wavelength 0.71073
_diffrn_reflns_av_R_equivalents 0.0642
_diffrn_reflns_av_sigmaI/netI 0.0908
_diffrn_reflns_limit_h_max 11
_diffrn_reflns_limit_h_min -11
_diffrn_reflns_limit_k_max 23
_diffrn_reflns_limit_k_min -23
_diffrn_reflns_limit_l_max 21
_diffrn_reflns_limit_l_min -21
_diffrn_reflns_number 25735
_diffrn_reflns_theta_full 25.93
_diffrn_reflns_theta_max 25.93
_diffrn_reflns_theta_min 2.14
_exptl_absorpt_coefficient_mu 0.617
_exptl_absorpt_correction_type none
_exptl_crystal_colour 'pale blue'
_exptl_crystal_density_diffrn 1.115
_exptl_crystal_density_meas ?
_exptl_crystal_density_method 'not measured'
_exptl_crystal_description block
_exptl_crystal_F_000 1216
_exptl_crystal_size_max 0.35
_exptl_crystal_size_mid 0.25
_exptl_crystal_size_min 0.20
_refine_diff_density_max 0.682
_refine_diff_density_min -0.255
_refine_diff_density_rms 0.054
_refine_ls_extinction_coef 0.0023(4)
_refine_ls_extinction_expression Fc^*^=kFc[1+0.001xFc^2^\l^3^/sin(2\q)]^-1/4^
_refine_ls_extinction_method SHELXL
_refine_ls_goodness_of_fit_ref 0.851
_refine_ls_hydrogen_treatment 'riding atoms'
_refine_ls_matrix_type full
_refine_ls_number_parameters 372
_refine_ls_number_reflns 6165
_refine_ls_number_restraints 0
_refine_ls_restrained_S_all 0.851
_refine_ls_R_factor_all 0.0903
_refine_ls_R_factor_gt 0.0460
_refine_ls_shift/su_max 0.001
_refine_ls_shift/su_mean 0.000
_refine_ls_structure_factor_coef Fsqd
_refine_ls_weighting_details 'w=1/[\s^2^(Fo^2^)+(0.0624P)^2^+0.0000P] where P=(Fo^2^+2Fc^2^)/3'
_refine_ls_weighting_scheme calc
_refine_ls_wR_factor_gt 0.1049
_refine_ls_wR_factor_ref 0.1161
_reflns_number_gt 3458
_reflns_number_total 6165
_reflns_threshold_expression >2sigma(I)
_cod_data_source_file ic0014540_2.cif
_cod_data_source_block TEMP
_cod_depositor_comments
;
The following automatic conversions were performed:

'_exptl_crystal_density_meas' value 'none' was changed to '?' - the
value is perceived as not measured.

Automatic conversion script
Id: cif_fix_values 3008 2015-01-20 13:52:24Z robertas 

The following automatic conversions were performed:

'_refine_ls_weighting_scheme' value 'calc
w=1/[\s^2^(Fo^2^)+(0.0624P)^2^+0.0000P] where P=(Fo^2^+2Fc^2^)/3' was
changed to 'calc'. New tag '_refine_ls_weighting_details' was
created. The value of the new tag was set to
'w=1/[\s^2^(Fo^2^)+(0.0624P)^2^+0.0000P] where P=(Fo^2^+2Fc^2^)/3'.

Automatic conversion script
Id: cif_fix_values 3143 2015-03-26 13:38:13Z robertas 
;
_cod_database_code 4320015

loop_
_symmetry_equiv_pos_as_xyz
'x, y, z'
'-x+1/2, y+1/2, -z+1/2'
'-x, -y, -z'
'x-1/2, -y-1/2, z-1/2'

loop_
_atom_site_label
_atom_site_type_symbol
_atom_site_fract_x
_atom_site_fract_y
_atom_site_fract_z
_atom_site_U_iso_or_equiv
_atom_site_adp_type
_atom_site_occupancy
_atom_site_calc_flag
_atom_site_refinement_flags
_atom_site_disorder_assembly
_atom_site_disorder_group
Ni1 Ni 0.30514(4) 0.88595(2) 0.19536(2) 0.03272(14) Uani 1 d . . .
N1 N 0.1363(3) 0.81209(16) 0.19698(17) 0.0515(8) Uani 1 d . . .
N2 N 0.2120(3) 0.95286(16) 0.10533(16) 0.0539(8) Uani 1 d . . .
C1 C 0.0089(6) 0.8517(4) 0.1787(5) 0.150(3) Uani 1 d . . .
H1A H 0.0006 0.8909 0.2152 0.180 Uiso 1 calc R . .
H1B H -0.0666 0.8201 0.1857 0.180 Uiso 1 calc R . .
C2 C 0.0041(7) 0.8810(4) 0.0943(4) 0.137(3) Uani 1 d . . .
H21 H -0.0588 0.9203 0.0938 0.165 Uiso 0.539(12) calc PR A 1
H22 H -0.0355 0.8440 0.0616 0.165 Uiso 0.539(12) calc PR A 1
H23 H -0.0850 0.8826 0.0721 0.165 Uiso 0.461(12) d PR A 2
H24 H 0.0622 0.8556 0.0601 0.165 Uiso 0.461(12) d PR A 2
C3A C 0.1336(11) 0.9081(5) 0.0506(5) 0.077(4) Uani 0.539(12) d P A 1
H3A1 H 0.1868 0.8679 0.0342 0.092 Uiso 0.539(12) calc PR A 1
H3A2 H 0.1074 0.9353 0.0045 0.092 Uiso 0.539(12) calc PR A 1
C4A C 0.1458(15) 1.0133(6) 0.1316(5) 0.091(5) Uani 0.539(12) d P A 1
H4A1 H 0.1167 1.0414 0.0875 0.137 Uiso 0.539(12) calc PR A 1
H4A2 H 0.2056 1.0408 0.1644 0.137 Uiso 0.539(12) calc PR A 1
H4A3 H 0.0696 0.9992 0.1611 0.137 Uiso 0.539(12) calc PR A 1
C5A C 0.3273(12) 0.9777(5) 0.0531(5) 0.080(4) Uani 0.539(12) d P A 1
H5A1 H 0.3779 0.9371 0.0368 0.120 Uiso 0.539(12) calc PR A 1
H5A2 H 0.3847 1.0095 0.0823 0.120 Uiso 0.539(12) calc PR A 1
H5A3 H 0.2909 1.0018 0.0079 0.120 Uiso 0.539(12) calc PR A 1
C3B C 0.0617(10) 0.9573(7) 0.1165(6) 0.074(5) Uani 0.461(12) d P A 2
H3B1 H 0.0223 0.9934 0.0826 0.089 Uiso 0.461(12) calc PR A 2
H3B2 H 0.0424 0.9689 0.1704 0.089 Uiso 0.461(12) calc PR A 2
C4B C 0.2409(15) 0.9357(9) 0.0281(6) 0.096(6) Uani 0.461(12) d P A 2
H4B1 H 0.1988 0.9696 -0.0067 0.144 Uiso 0.461(12) calc PR A 2
H4B2 H 0.2076 0.8889 0.0162 0.144 Uiso 0.461(12) calc PR A 2
H4B3 H 0.3360 0.9368 0.0215 0.144 Uiso 0.461(12) calc PR A 2
C5B C 0.2571(16) 1.0291(6) 0.1223(7) 0.087(5) Uani 0.461(12) d P A 2
H5B1 H 0.3514 1.0332 0.1139 0.131 Uiso 0.461(12) calc PR A 2
H5B2 H 0.2389 1.0408 0.1758 0.131 Uiso 0.461(12) calc PR A 2
H5B3 H 0.2093 1.0612 0.0880 0.131 Uiso 0.461(12) calc PR A 2
C6 C 0.1482(7) 0.7550(3) 0.1463(4) 0.177(4) Uani 1 d . . .
H6A H 0.1975 0.7176 0.1720 0.265 Uiso 1 calc R . .
H6B H 0.1948 0.7699 0.1005 0.265 Uiso 1 calc R . .
H6C H 0.0608 0.7381 0.1312 0.265 Uiso 1 calc R . .
C7 C 0.1161(8) 0.7884(4) 0.2750(3) 0.157(3) Uani 1 d . . .
H7A H 0.0328 0.7632 0.2772 0.235 Uiso 1 calc R . .
H7B H 0.1140 0.8287 0.3095 0.235 Uiso 1 calc R . .
H7C H 0.1880 0.7574 0.2910 0.235 Uiso 1 calc R . .
O1 O 0.2233(2) 0.94317(11) 0.27928(12) 0.0407(6) Uani 1 d . . .
O2 O 0.4644(2) 0.95027(11) 0.19953(12) 0.0403(6) Uani 1 d . . .
C11 C 0.2849(4) 0.98445(17) 0.32534(18) 0.0398(8) Uani 1 d . . .
C12 C 0.4143(4) 1.00799(18) 0.3160(2) 0.0472(9) Uani 1 d . . .
H12 H 0.4495 1.0382 0.3545 0.057 Uiso 1 calc R . .
C13 C 0.4966(4) 0.99076(17) 0.25482(19) 0.0423(8) Uani 1 d . . .
C14 C 0.2047(4) 1.00877(19) 0.3947(2) 0.0541(10) Uani 1 d . . .
C15 C 0.0868(6) 1.0502(4) 0.3622(3) 0.123(2) Uani 1 d . . .
H15 H 0.0371 1.0696 0.4046 0.148 Uiso 1 calc R . .
H15 H 0.0301 1.0193 0.3314 0.148 Uiso 1 calc R . .
H15 H 0.1182 1.0882 0.3299 0.148 Uiso 1 calc R . .
C16 C 0.1616(9) 0.9453(3) 0.4370(4) 0.182(4) Uani 1 d . . .
H16A H 0.1195 0.9592 0.4845 0.273 Uiso 1 calc R . .
H16B H 0.2380 0.9160 0.4494 0.273 Uiso 1 calc R . .
H16C H 0.0991 0.9189 0.4048 0.273 Uiso 1 calc R . .
C17 C 0.2789(5) 1.0593(3) 0.4499(2) 0.0927(17) Uani 1 d . . .
H17A H 0.2210 1.0731 0.4914 0.139 Uiso 1 calc R . .
H17B H 0.3058 1.1008 0.4216 0.139 Uiso 1 calc R . .
H17C H 0.3566 1.0360 0.4718 0.139 Uiso 1 calc R . .
C18 C 0.6358(4) 1.0213(2) 0.2513(2) 0.0667(12) Uani 1 d . . .
C19 C 0.6585(9) 1.0465(5) 0.1718(3) 0.223(6) Uani 1 d . . .
H19A H 0.7525 1.0542 0.1651 0.335 Uiso 1 calc R . .
H19B H 0.6111 1.0903 0.1633 0.335 Uiso 1 calc R . .
H19C H 0.6267 1.0116 0.1348 0.335 Uiso 1 calc R . .
C20 C 0.7318(6) 0.9591(4) 0.2660(7) 0.217(6) Uani 1 d . . .
H20A H 0.8219 0.9743 0.2572 0.326 Uiso 1 calc R . .
H20B H 0.7092 0.9209 0.2309 0.326 Uiso 1 calc R . .
H20C H 0.7246 0.9431 0.3191 0.326 Uiso 1 calc R . .
C21 C 0.6717(5) 1.0773(3) 0.3088(3) 0.0979(18) Uani 1 d . . .
H21A H 0.7597 1.0950 0.2986 0.147 Uiso 1 calc R . .
H21B H 0.6704 1.0578 0.3608 0.147 Uiso 1 calc R . .
H21C H 0.6083 1.1156 0.3045 0.147 Uiso 1 calc R . .
O3 O 0.3975(2) 0.82744(11) 0.27782(11) 0.0404(6) Uani 1 d . . .
O4 O 0.3968(2) 0.83008(11) 0.11324(11) 0.0363(5) Uani 1 d . . .
C22 C 0.4984(4) 0.79039(17) 0.26858(18) 0.0416(8) Uani 1 d . . .
C23 C 0.5527(4) 0.77373(18) 0.19667(18) 0.0428(8) Uani 1 d . . .
H23 H 0.6307 0.7467 0.1972 0.051 Uiso 1 calc R . .
C24 C 0.5002(3) 0.79401(16) 0.12426(17) 0.0351(8) Uani 1 d . . .
C25 C 0.5604(5) 0.7585(2) 0.3437(2) 0.0637(12) Uani 1 d . . .
C26 C 0.5036(8) 0.6846(3) 0.3502(4) 0.151(3) Uani 1 d . . .
H26A H 0.5520 0.6589 0.3903 0.188 Uiso 1 calc R . .
H26B H 0.5116 0.6604 0.3011 0.188 Uiso 1 calc R . .
H26C H 0.4109 0.6875 0.3635 0.188 Uiso 1 calc R . .
C27 C 0.5263(7) 0.8033(3) 0.4112(2) 0.131(3) Uani 1 d . . .
H27A H 0.5592 0.7813 0.4586 0.196 Uiso 1 calc R . .
H27B H 0.4309 0.8084 0.4132 0.196 Uiso 1 calc R . .
H27C H 0.5667 0.8493 0.4057 0.196 Uiso 1 calc R . .
C28 C 0.7083(6) 0.7503(4) 0.3390(3) 0.136(3) Uani 1 d . . .
H28A H 0.7415 0.7247 0.3840 0.204 Uiso 1 calc R . .
H28B H 0.7494 0.7964 0.3376 0.204 Uiso 1 calc R . .
H28C H 0.7292 0.7245 0.2923 0.204 Uiso 1 calc R . .
C29 C 0.5708(4) 0.77238(17) 0.04988(18) 0.0436(9) Uani 1 d . . .
C30 C 0.4710(5) 0.7353(3) -0.0021(2) 0.0973(18) Uani 1 d . . .
H30A H 0.5112 0.7241 -0.0511 0.146 Uiso 1 calc R . .
H30B H 0.3952 0.7658 -0.0113 0.146 Uiso 1 calc R . .
H30C H 0.4425 0.6923 0.0227 0.146 Uiso 1 calc R . .
C31 C 0.6187(7) 0.8394(3) 0.0131(3) 0.121(3) Uani 1 d . . .
H31A H 0.6709 0.8281 -0.0317 0.181 Uiso 1 calc R . .
H31B H 0.6728 0.8655 0.0503 0.181 Uiso 1 calc R . .
H31C H 0.5431 0.8678 -0.0031 0.181 Uiso 1 calc R . .
C32 C 0.6882(5) 0.7233(3) 0.0627(2) 0.0789(14) Uani 1 d . . .
H32A H 0.7270 0.7123 0.0133 0.118 Uiso 1 calc R . .
H32B H 0.6585 0.6801 0.0869 0.118 Uiso 1 calc R . .
H32C H 0.7539 0.7459 0.0962 0.118 Uiso 1 calc R . .

loop_
_atom_site_aniso_label
_atom_site_aniso_U_11
_atom_site_aniso_U_22
_atom_site_aniso_U_33
_atom_site_aniso_U_23
_atom_site_aniso_U_13
_atom_site_aniso_U_12
Ni1 0.0304(3) 0.0367(2) 0.0311(2) -0.0015(2) 0.00068(14) 0.0029(2)
N1 0.033(2) 0.063(2) 0.0585(19) -0.0127(15) 0.0058(14) -0.0105(15)
N2 0.058(3) 0.061(2) 0.0422(17) 0.0067(15) -0.0085(15) 0.0196(17)
C1 0.055(5) 0.141(6) 0.255(10) -0.064(6) 0.008(5) -0.013(4)
C2 0.081(5) 0.195(8) 0.133(5) 0.043(5) -0.066(4) -0.034(5)
C3A 0.086(9) 0.088(7) 0.055(5) -0.005(4) -0.032(5) 0.019(6)
C4A 0.132(14) 0.075(8) 0.064(6) -0.007(5) -0.037(7) 0.057(9)
C5A 0.105(10) 0.076(7) 0.060(6) 0.033(5) -0.001(5) 0.015(6)
C3B 0.045(8) 0.116(11) 0.060(6) 0.019(6) -0.012(5) 0.039(7)
C4B 0.094(14) 0.155(14) 0.040(6) 0.028(7) 0.005(6) 0.051(11)
C5B 0.094(12) 0.065(7) 0.101(9) 0.042(6) -0.019(8) 0.012(7)
C6 0.153(7) 0.135(5) 0.248(8) -0.123(6) 0.119(6) -0.113(5)
C7 0.193(8) 0.186(7) 0.093(4) -0.002(4) 0.030(4) -0.150(6)
O1 0.0360(16) 0.0456(13) 0.0410(12) -0.0064(10) 0.0080(10) 0.0030(11)
O2 0.0407(16) 0.0412(13) 0.0393(12) -0.0068(10) 0.0081(10) -0.0056(11)
C11 0.048(3) 0.0357(18) 0.0365(17) 0.0025(14) 0.0081(16) 0.0071(16)
C12 0.051(3) 0.045(2) 0.0461(19) -0.0141(16) 0.0064(17) -0.0059(18)
C13 0.044(2) 0.0382(19) 0.0449(19) -0.0019(16) 0.0045(16) -0.0015(16)
C14 0.068(3) 0.052(2) 0.043(2) -0.0123(17) 0.0201(19) 0.004(2)
C15 0.075(5) 0.194(7) 0.101(4) -0.062(4) 0.011(3) 0.052(4)
C16 0.335(11) 0.076(4) 0.144(5) -0.015(4) 0.186(7) -0.034(5)
C17 0.089(4) 0.130(4) 0.060(3) -0.040(3) 0.018(3) 0.011(3)
C18 0.052(3) 0.068(3) 0.081(3) -0.029(2) 0.020(2) -0.025(2)
C19 0.239(10) 0.354(13) 0.079(4) -0.046(6) 0.051(5) -0.243(10)
C20 0.042(5) 0.117(5) 0.494(17) -0.111(8) 0.025(7) -0.013(4)
C21 0.081(4) 0.109(4) 0.105(4) -0.051(3) 0.016(3) -0.044(3)
O3 0.0447(17) 0.0448(13) 0.0319(11) 0.0041(9) 0.0013(10) 0.0090(11)
O4 0.0341(15) 0.0409(13) 0.0338(11) -0.0037(9) -0.0016(9) 0.0066(11)
C22 0.046(3) 0.040(2) 0.0377(18) 0.0044(15) -0.0084(15) 0.0048(17)
C23 0.036(2) 0.051(2) 0.0412(18) -0.0015(15) -0.0012(15) 0.0130(16)
C24 0.035(2) 0.0315(17) 0.0386(17) -0.0026(14) 0.0045(14) -0.0077(15)
C25 0.074(4) 0.072(3) 0.045(2) 0.0100(19) -0.0137(19) 0.023(2)
C26 0.230(9) 0.103(5) 0.116(5) 0.072(4) -0.064(5) -0.025(5)
C27 0.199(7) 0.151(5) 0.041(3) -0.007(3) -0.031(3) 0.083(5)
C28 0.107(6) 0.218(8) 0.081(4) 0.021(4) -0.044(3) 0.059(5)
C29 0.044(2) 0.045(2) 0.0421(18) -0.0032(15) 0.0118(16) 0.0046(17)
C30 0.077(4) 0.154(5) 0.061(3) -0.051(3) 0.002(2) 0.014(3)
C31 0.159(6) 0.079(3) 0.131(5) 0.029(3) 0.102(4) 0.014(4)
C32 0.068(4) 0.098(4) 0.072(3) -0.019(3) 0.013(2) 0.030(3)

loop_
_atom_type_symbol
_atom_type_description
_atom_type_scat_dispersion_real
_atom_type_scat_dispersion_imag
_atom_type_scat_source
C C 0.0033 0.0016 'International Tables Vol C Tables 4.2.6.8 and 6.1.1.4'
H H 0.0000 0.0000 'International Tables Vol C Tables 4.2.6.8 and 6.1.1.4'
N N 0.0061 0.0033 'International Tables Vol C Tables 4.2.6.8 and 6.1.1.4'
O O 0.0106 0.0060 'International Tables Vol C Tables 4.2.6.8 and 6.1.1.4'
Ni Ni 0.3393 1.1124 'International Tables Vol C Tables 4.2.6.8 and 6.1.1.4'

loop_
_geom_angle_atom_site_label_1
_geom_angle_atom_site_label_2
_geom_angle_atom_site_label_3
_geom_angle
_geom_angle_site_symmetry_1
_geom_angle_site_symmetry_3
_geom_angle_publ_flag
O1 Ni1 O4 177.00(10) . . ?
O1 Ni1 O3 88.93(9) . . ?
O4 Ni1 O3 89.61(9) . . ?
O1 Ni1 O2 89.31(9) . . ?
O4 Ni1 O2 88.01(9) . . ?
O3 Ni1 O2 87.38(9) . . ?
O1 Ni1 N2 91.13(10) . . ?
O4 Ni1 N2 90.22(10) . . ?
O3 Ni1 N2 177.49(12) . . ?
O2 Ni1 N2 90.11(11) . . ?
O1 Ni1 N1 90.20(10) . . ?
O4 Ni1 N1 92.39(10) . . ?
O3 Ni1 N1 89.12(11) . . ?
O2 Ni1 N1 176.47(11) . . ?
N2 Ni1 N1 93.39(13) . . ?
C6 N1 C7 111.0(5) . . ?
C6 N1 C1 109.8(5) . . ?
C7 N1 C1 102.2(5) . . ?
C6 N1 Ni1 114.0(3) . . ?
C7 N1 Ni1 109.7(3) . . ?
C1 N1 Ni1 109.4(3) . . ?
C4A N2 C4B 127.1(6) . . ?
C4A N2 C3A 114.9(7) . . ?
C4B N2 C3A 52.1(7) . . ?
C4A N2 C3B 55.8(7) . . ?
C4B N2 C3B 111.0(8) . . ?
C3A N2 C3B 66.3(6) . . ?
C4A N2 C5B 46.7(6) . . ?
C4B N2 C5B 109.3(9) . . ?
C3A N2 C5B 143.9(6) . . ?
C3B N2 C5B 102.3(8) . . ?
C4A N2 C5A 107.8(7) . . ?
C4B N2 C5A 49.5(7) . . ?
C3A N2 C5A 101.5(7) . . ?
C3B N2 C5A 143.9(5) . . ?
C5B N2 C5A 66.8(6) . . ?
C4A N2 Ni1 116.2(4) . . ?
C4B N2 Ni1 116.0(5) . . ?
C3A N2 Ni1 109.3(4) . . ?
C3B N2 Ni1 110.5(4) . . ?
C5B N2 Ni1 106.8(5) . . ?
C5A N2 Ni1 105.6(4) . . ?
N1 C1 C2 112.2(5) . . ?
C1 C2 C3B 95.5(6) . . ?
C1 C2 C3A 123.0(5) . . ?
C3B C2 C3A 61.9(5) . . ?
N2 C3A C2 108.2(7) . . ?
N2 C3B C2 105.9(7) . . ?
C11 O1 Ni1 125.6(2) . . ?
C13 O2 Ni1 125.9(2) . . ?
O1 C11 C12 125.0(3) . . ?
O1 C11 C14 114.5(3) . . ?
C12 C11 C14 120.5(3) . . ?
C11 C12 C13 126.0(3) . . ?
O2 C13 C12 124.5(3) . . ?
O2 C13 C18 115.1(3) . . ?
C12 C13 C18 120.4(3) . . ?
C16 C14 C15 111.5(5) . . ?
C16 C14 C11 107.8(3) . . ?
C15 C14 C11 107.0(3) . . ?
C16 C14 C17 110.4(4) . . ?
C15 C14 C17 105.7(4) . . ?
C11 C14 C17 114.5(3) . . ?
C19 C18 C21 110.2(4) . . ?
C19 C18 C13 108.9(4) . . ?
C21 C18 C13 117.0(3) . . ?
C19 C18 C20 106.9(6) . . ?
C21 C18 C20 107.2(5) . . ?
C13 C18 C20 106.1(4) . . ?
C22 O3 Ni1 125.75(19) . . ?
C24 O4 Ni1 125.03(19) . . ?
O3 C22 C23 125.1(3) . . ?
O3 C22 C25 115.3(3) . . ?
C23 C22 C25 119.5(3) . . ?
C24 C23 C22 125.4(3) . . ?
O4 C24 C23 125.4(3) . . ?
O4 C24 C29 114.7(3) . . ?
C23 C24 C29 119.9(3) . . ?
C27 C25 C28 110.4(5) . . ?
C27 C25 C26 112.0(5) . . ?
C28 C25 C26 106.5(5) . . ?
C27 C25 C22 109.6(3) . . ?
C28 C25 C22 112.2(4) . . ?
C26 C25 C22 106.1(4) . . ?
C30 C29 C31 111.1(4) . . ?
C30 C29 C32 107.9(3) . . ?
C31 C29 C32 108.9(4) . . ?
C30 C29 C24 107.7(3) . . ?
C31 C29 C24 106.6(3) . . ?
C32 C29 C24 114.7(3) . . ?

loop_
_geom_bond_atom_site_label_1
_geom_bond_atom_site_label_2
_geom_bond_distance
_geom_bond_site_symmetry_2
_geom_bond_publ_flag
Ni1 O1 2.005(2) . ?
Ni1 O4 2.013(2) . ?
Ni1 O3 2.016(2) . ?
Ni1 O2 2.020(2) . ?
Ni1 N2 2.201(3) . ?
Ni1 N1 2.209(3) . ?
N1 C6 1.400(6) . ?
N1 C7 1.438(6) . ?
N1 C1 1.517(8) . ?
N2 C4A 1.408(9) . ?
N2 C4B 1.409(11) . ?
N2 C3A 1.485(9) . ?
N2 C3B 1.537(10) . ?
N2 C5B 1.544(12) . ?
N2 C5A 1.562(11) . ?
C1 C2 1.557(9) . ?
C2 C3B 1.605(15) . ?
C2 C3A 1.609(13) . ?
O1 C11 1.269(4) . ?
O2 C13 1.262(4) . ?
C11 C12 1.394(5) . ?
C11 C14 1.532(4) . ?
C12 C13 1.398(5) . ?
C13 C18 1.524(5) . ?
C14 C16 1.481(6) . ?
C14 C15 1.523(6) . ?
C14 C17 1.536(6) . ?
C18 C19 1.475(7) . ?
C18 C21 1.494(5) . ?
C18 C20 1.545(8) . ?
O3 C22 1.252(4) . ?
O4 C24 1.260(4) . ?
C22 C23 1.404(4) . ?
C22 C25 1.548(5) . ?
C23 C24 1.399(4) . ?
C24 C29 1.539(4) . ?
C25 C27 1.489(6) . ?
C25 C28 1.505(7) . ?
C25 C26 1.522(7) . ?
C29 C30 1.507(6) . ?
C29 C31 1.508(5) . ?
C29 C32 1.521(5) . ?

loop_
_geom_torsion_atom_site_label_1
_geom_torsion_atom_site_label_2
_geom_torsion_atom_site_label_3
_geom_torsion_atom_site_label_4
_geom_torsion
_geom_torsion_site_symmetry_1
_geom_torsion_site_symmetry_2
_geom_torsion_site_symmetry_3
_geom_torsion_site_symmetry_4
_geom_torsion_publ_flag
O1 Ni1 N1 C6 -177.3(5) . . . . ?
O4 Ni1 N1 C6 1.2(5) . . . . ?
O3 Ni1 N1 C6 -88.4(5) . . . . ?
O2 Ni1 N1 C6 -95.2(17) . . . . ?
N2 Ni1 N1 C6 91.5(5) . . . . ?
O1 Ni1 N1 C7 -52.1(4) . . . . ?
O4 Ni1 N1 C7 126.4(4) . . . . ?
O3 Ni1 N1 C7 36.8(4) . . . . ?
O2 Ni1 N1 C7 30.0(18) . . . . ?
N2 Ni1 N1 C7 -143.3(4) . . . . ?
O1 Ni1 N1 C1 59.2(4) . . . . ?
O4 Ni1 N1 C1 -122.3(4) . . . . ?
O3 Ni1 N1 C1 148.2(4) . . . . ?
O2 Ni1 N1 C1 141.3(16) . . . . ?
N2 Ni1 N1 C1 -31.9(4) . . . . ?
O1 Ni1 N2 C4A 7.1(8) . . . . ?
O4 Ni1 N2 C4A -170.2(8) . . . . ?
O3 Ni1 N2 C4A -84(2) . . . . ?
O2 Ni1 N2 C4A -82.2(8) . . . . ?
N1 Ni1 N2 C4A 97.4(8) . . . . ?
O1 Ni1 N2 C4B 178.7(9) . . . . ?
O4 Ni1 N2 C4B 1.4(9) . . . . ?
O3 Ni1 N2 C4B 87(2) . . . . ?
O2 Ni1 N2 C4B 89.4(9) . . . . ?
N1 Ni1 N2 C4B -91.0(9) . . . . ?
O1 Ni1 N2 C3A -124.9(5) . . . . ?
O4 Ni1 N2 C3A 57.8(5) . . . . ?
O3 Ni1 N2 C3A 144(2) . . . . ?
O2 Ni1 N2 C3A 145.8(5) . . . . ?
N1 Ni1 N2 C3A -34.6(5) . . . . ?
O1 Ni1 N2 C3B -53.8(6) . . . . ?
O4 Ni1 N2 C3B 128.8(6) . . . . ?
O3 Ni1 N2 C3B -145(2) . . . . ?
O2 Ni1 N2 C3B -143.1(6) . . . . ?
N1 Ni1 N2 C3B 36.4(6) . . . . ?
O1 Ni1 N2 C5B 56.6(7) . . . . ?
O4 Ni1 N2 C5B -120.7(7) . . . . ?
O3 Ni1 N2 C5B -35(2) . . . . ?
O2 Ni1 N2 C5B -32.7(7) . . . . ?
N1 Ni1 N2 C5B 146.9(7) . . . . ?
O1 Ni1 N2 C5A 126.6(5) . . . . ?
O4 Ni1 N2 C5A -50.7(5) . . . . ?
O3 Ni1 N2 C5A 35(2) . . . . ?
O2 Ni1 N2 C5A 37.3(5) . . . . ?
N1 Ni1 N2 C5A -143.2(5) . . . . ?
C6 N1 C1 C2 -60.0(6) . . . . ?
C7 N1 C1 C2 -178.0(5) . . . . ?
Ni1 N1 C1 C2 65.8(6) . . . . ?
N1 C1 C2 C3B -93.8(7) . . . . ?
N1 C1 C2 C3A -33.9(10) . . . . ?
C4A N2 C3A C2 -61.0(9) . . . . ?
C4B N2 C3A C2 -179.7(10) . . . . ?
C3B N2 C3A C2 -32.8(6) . . . . ?
C5B N2 C3A C2 -110.7(14) . . . . ?
C5A N2 C3A C2 -177.0(6) . . . . ?
Ni1 N2 C3A C2 71.8(6) . . . . ?
C1 C2 C3A N2 -44.9(10) . . . . ?
C3B C2 C3A N2 32.5(5) . . . . ?
C4A N2 C3B C2 -178.8(9) . . . . ?
C4B N2 C3B C2 59.8(9) . . . . ?
C3A N2 C3B C2 32.4(6) . . . . ?
C5B N2 C3B C2 176.3(6) . . . . ?
C5A N2 C3B C2 109.0(11) . . . . ?
Ni1 N2 C3B C2 -70.3(6) . . . . ?
C1 C2 C3B N2 93.8(6) . . . . ?
C3A C2 C3B N2 -30.9(5) . . . . ?
O4 Ni1 O1 C11 7.4(18) . . . . ?
O3 Ni1 O1 C11 68.2(2) . . . . ?
O2 Ni1 O1 C11 -19.2(2) . . . . ?
N2 Ni1 O1 C11 -109.3(3) . . . . ?
N1 Ni1 O1 C11 157.3(3) . . . . ?
O1 Ni1 O2 C13 19.0(3) . . . . ?
O4 Ni1 O2 C13 -159.7(3) . . . . ?
O3 Ni1 O2 C13 -70.0(3) . . . . ?
N2 Ni1 O2 C13 110.1(3) . . . . ?
N1 Ni1 O2 C13 -63.2(17) . . . . ?
Ni1 O1 C11 C12 13.6(5) . . . . ?
Ni1 O1 C11 C14 -167.1(2) . . . . ?
O1 C11 C12 C13 0.6(6) . . . . ?
C14 C11 C12 C13 -178.8(3) . . . . ?
Ni1 O2 C13 C12 -12.9(5) . . . . ?
Ni1 O2 C13 C18 167.2(3) . . . . ?
C11 C12 C13 O2 -0.9(6) . . . . ?
C11 C12 C13 C18 179.0(4) . . . . ?
O1 C11 C14 C16 57.4(6) . . . . ?
C12 C11 C14 C16 -123.3(5) . . . . ?
O1 C11 C14 C15 -62.7(4) . . . . ?
C12 C11 C14 C15 116.7(4) . . . . ?
O1 C11 C14 C17 -179.4(3) . . . . ?
C12 C11 C14 C17 0.0(5) . . . . ?
O2 C13 C18 C19 45.6(6) . . . . ?
C12 C13 C18 C19 -134.3(6) . . . . ?
O2 C13 C18 C21 171.5(4) . . . . ?
C12 C13 C18 C21 -8.5(6) . . . . ?
O2 C13 C18 C20 -69.1(6) . . . . ?
C12 C13 C18 C20 111.0(6) . . . . ?
O1 Ni1 O3 C22 -159.3(3) . . . . ?
O4 Ni1 O3 C22 18.1(3) . . . . ?
O2 Ni1 O3 C22 -69.9(3) . . . . ?
N2 Ni1 O3 C22 -68(2) . . . . ?
N1 Ni1 O3 C22 110.5(3) . . . . ?
O1 Ni1 O4 C24 40.9(17) . . . . ?
O3 Ni1 O4 C24 -19.9(2) . . . . ?
O2 Ni1 O4 C24 67.5(2) . . . . ?
N2 Ni1 O4 C24 157.6(3) . . . . ?
N1 Ni1 O4 C24 -109.0(3) . . . . ?
Ni1 O3 C22 C23 -11.1(5) . . . . ?
Ni1 O3 C22 C25 172.2(2) . . . . ?
O3 C22 C23 C24 -2.1(6) . . . . ?
C25 C22 C23 C24 174.4(4) . . . . ?
Ni1 O4 C24 C23 14.9(4) . . . . ?
Ni1 O4 C24 C29 -164.7(2) . . . . ?
C22 C23 C24 O4 -0.1(6) . . . . ?
C22 C23 C24 C29 179.6(3) . . . . ?
O3 C22 C25 C27 -25.7(6) . . . . ?
C23 C22 C25 C27 157.4(4) . . . . ?
O3 C22 C25 C28 -148.7(4) . . . . ?
C23 C22 C25 C28 34.4(6) . . . . ?
O3 C22 C25 C26 95.3(5) . . . . ?
C23 C22 C25 C26 -81.5(5) . . . . ?
O4 C24 C29 C30 -54.4(4) . . . . ?
C23 C24 C29 C30 125.9(4) . . . . ?
O4 C24 C29 C31 64.9(5) . . . . ?
C23 C24 C29 C31 -114.8(4) . . . . ?
O4 C24 C29 C32 -174.6(3) . . . . ?
C23 C24 C29 C32 5.7(5) . . . . ?
